data_7022418
loop_
_publ_author_name
'Bratko, Ielyzaveta'
'Mallet-Ladeira, Sonia'
'Saffon, Nathalie'
'Teuma, Emmanuelle'
'G\'omez, Montserrat'

_publ_section_title
;
 9,10-Dihydroanthracenyl structures: original ligands for the synthesis of
 polymetallic complexes through selective \p-coordination.
;
_journal_issue 4
_journal_name_full 'Dalton transactions (Cambridge, England : 2003)'
_journal_page_first 1136
_journal_page_last 1143
_journal_paper_doi 10.1039/c2dt32586a
_journal_volume 42
_journal_year 2013
_chemical_compound_source 'synthesis as described'
_chemical_formula_moiety 'C34 H31 N Ru2, 2(F6 P)'
_chemical_formula_sum 'C34 H31 F12 N P2 Ru2'
_chemical_formula_weight 945.68
_chemical_name_systematic
;
?
;
_space_group_IT_number 2
_symmetry_cell_setting triclinic
_symmetry_Int_Tables_number 2
_symmetry_space_group_name_Hall '-P 1'
_symmetry_space_group_name_H-M 'P -1'
_atom_sites_solution_hydrogens geom
_atom_sites_solution_primary direct
_atom_sites_solution_secondary difmap
_cell_angle_alpha 99.463(3)
_cell_angle_beta 95.608(3)
_cell_angle_gamma 107.133(2)
_cell_formula_units_Z 2
_cell_length_a 10.4728(8)
_cell_length_b 12.7544(10)
_cell_length_c 13.4214(11)
_cell_measurement_reflns_used 9580
_cell_measurement_temperature 193(2)
_cell_measurement_theta_max 26.07
_cell_measurement_theta_min 2.73
_cell_measurement_wavelength 0.71073
_cell_volume 1669.4(2)
_computing_cell_refinement 'Bruker SAINT'
_computing_data_collection 'Bruker APEX2'
_computing_data_reduction 'Bruker SAINT'
_computing_molecular_graphics 'Ortep-3 for Windows (Farrugia, 1997)'
_computing_publication_material 'WinGX publication routines (Farrugia, 1999)'
_computing_structure_refinement 'SHELXL-97 (Sheldrick, 2008)'
_computing_structure_solution 'SHELXS-97 (Sheldrick, 1990)'
_diffrn_ambient_temperature 193(2)
_diffrn_measured_fraction_theta_full 0.974
_diffrn_measured_fraction_theta_max 0.974
_diffrn_measurement_device_type 'Bruker Kappa APEX II Quazar'
_diffrn_measurement_method 'phi and omega scans'
_diffrn_radiation_monochromator 'multilayer optics'
_diffrn_radiation_probe x-ray
_diffrn_radiation_source 'microfocus sealed tube'
_diffrn_radiation_type MoK\a
_diffrn_radiation_wavelength 0.71073
_diffrn_reflns_av_R_equivalents 0.0318
_diffrn_reflns_av_unetI/netI 0.0343
_diffrn_reflns_limit_h_max 12
_diffrn_reflns_limit_h_min -13
_diffrn_reflns_limit_k_max 15
_diffrn_reflns_limit_k_min -15
_diffrn_reflns_limit_l_max 16
_diffrn_reflns_limit_l_min -16
_diffrn_reflns_number 24159
_diffrn_reflns_theta_full 26.46
_diffrn_reflns_theta_max 26.46
_diffrn_reflns_theta_min 2.06
_diffrn_standards_decay_% 0
_diffrn_standards_interval_count 0
_diffrn_standards_interval_time 0
_diffrn_standards_number 0
_exptl_absorpt_coefficient_mu 1.096
_exptl_absorpt_correction_T_max 0.9575
_exptl_absorpt_correction_T_min 0.8617
_exptl_absorpt_correction_type multi-scan
_exptl_absorpt_process_details 'SADABS (Bruker-AXS)'
_exptl_crystal_colour colourless
_exptl_crystal_density_diffrn 1.881
_exptl_crystal_density_method 'not measured'
_exptl_crystal_description parallelepiped
_exptl_crystal_F_000 936
_exptl_crystal_size_max 0.14
_exptl_crystal_size_mid 0.04
_exptl_crystal_size_min 0.04
_refine_diff_density_max 1.616
_refine_diff_density_min -1.316
_refine_diff_density_rms 0.121
_refine_ls_extinction_method none
_refine_ls_goodness_of_fit_ref 1.029
_refine_ls_hydrogen_treatment constr
_refine_ls_matrix_type full
_refine_ls_number_parameters 568
_refine_ls_number_reflns 6706
_refine_ls_number_restraints 402
_refine_ls_restrained_S_all 1.066
_refine_ls_R_factor_all 0.0635
_refine_ls_R_factor_gt 0.0522
_refine_ls_shift/su_max 0.001
_refine_ls_shift/su_mean 0
_refine_ls_structure_factor_coef Fsqd
_refine_ls_weighting_details 'calc w=1/[\s^2^(Fo^2^)+(0.0667P)^2^+7.8823P] where P=(Fo^2^+2Fc^2^)/3'
_refine_ls_weighting_scheme calc
_refine_ls_wR_factor_gt 0.1345
_refine_ls_wR_factor_ref 0.1437
_reflns_number_gt 5590
_reflns_number_total 6706
_reflns_threshold_expression >2sigma(I)
_cod_data_source_file c2dt32586a.txt
_cod_data_source_block C2
_cod_database_code 7022418

loop_
_symmetry_equiv_pos_as_xyz
'x, y, z'
'-x, -y, -z'

loop_
_atom_site_label
_atom_site_type_symbol
_atom_site_fract_x
_atom_site_fract_y
_atom_site_fract_z
_atom_site_U_iso_or_equiv
_atom_site_adp_type
_atom_site_occupancy
_atom_site_symmetry_multiplicity
_atom_site_calc_flag
_atom_site_refinement_flags
_atom_site_disorder_assembly
_atom_site_disorder_group
C14 C 0.1554(5) 0.6539(4) 0.1735(4) 0.0317(11) Uani 1 1 d . . .
C1 C 0.1774(6) 0.5516(5) 0.1498(4) 0.0377(13) Uani 1 1 d . . .
H1 H 0.2667 0.5476 0.1527 0.045 Uiso 1 1 calc R . .
C2 C 0.0662(7) 0.4546(5) 0.1216(5) 0.0442(14) Uani 1 1 d . . .
H2 H 0.0802 0.3841 0.1038 0.053 Uiso 1 1 calc R . .
C3 C -0.0646(6) 0.4594(5) 0.1191(5) 0.0436(14) Uani 1 1 d . . .
H3 H -0.1395 0.3926 0.1005 0.052 Uiso 1 1 calc R . .
C4 C -0.0856(6) 0.5637(5) 0.1442(4) 0.0362(12) Uani 1 1 d . . .
H4 H -0.1748 0.5676 0.1436 0.043 Uiso 1 1 calc R . .
C11 C 0.0239(5) 0.6604(4) 0.1698(4) 0.0309(11) Uani 1 1 d . . .
C10 C 0.0198(5) 0.7789(4) 0.1971(4) 0.0301(11) Uani 1 1 d . . .
H10 H -0.0749 0.7814 0.1954 0.036 Uiso 1 1 calc R . .
C12 C 0.1046(5) 0.8332(4) 0.3007(4) 0.0300(11) Uani 1 1 d . . .
C5 C 0.0637(6) 0.8878(4) 0.3857(4) 0.0357(12) Uani 1 1 d . . .
H5 H -0.0256 0.8922 0.3822 0.043 Uiso 1 1 calc R . .
C6 C 0.1585(7) 0.9362(5) 0.4765(5) 0.0458(15) Uani 1 1 d . . .
H6 H 0.1327 0.9743 0.5341 0.055 Uiso 1 1 calc R . .
C7 C 0.2899(7) 0.9286(5) 0.4830(5) 0.0438(14) Uani 1 1 d . . .
H7 H 0.3519 0.9614 0.5446 0.053 Uiso 1 1 calc R . .
C8 C 0.3306(6) 0.8722(4) 0.3976(5) 0.0364(12) Uani 1 1 d . . .
H8 H 0.4193 0.8666 0.4018 0.044 Uiso 1 1 calc R . .
C13 C 0.2374(5) 0.8247(4) 0.3066(4) 0.0291(11) Uani 1 1 d . . .
C9 C 0.2643(5) 0.7660(4) 0.2067(4) 0.0295(11) Uani 1 1 d . . .
H9 H 0.3571 0.7587 0.2127 0.035 Uiso 1 1 calc R . .
C15 C 0.2428(5) 0.8386(5) 0.1275(4) 0.0341(12) Uani 1 1 d . . .
H15 H 0.2599 0.8053 0.0593 0.041 Uiso 1 1 calc R . .
C16 C 0.0944(5) 0.8430(5) 0.1186(4) 0.0333(12) Uani 1 1 d . . .
H16 H 0.0458 0.807 0.0477 0.04 Uiso 1 1 calc R . .
C17 C 0.1068(5) 0.9671(5) 0.1397(5) 0.0341(12) Uani 1 1 d . . .
H17A H 0.0972 0.994 0.0751 0.041 Uiso 1 1 calc R . .
H17B H 0.0374 0.9813 0.1802 0.041 Uiso 1 1 calc R . .
C18 C 0.3332(6) 0.9611(5) 0.1601(5) 0.0373(13) Uani 1 1 d . . .
H18A H 0.4082 0.9692 0.2147 0.045 Uiso 1 1 calc R . .
H18B H 0.3715 0.989 0.1014 0.045 Uiso 1 1 calc R . .
C19 C 0.2882(5) 1.1335(5) 0.2367(4) 0.0333(12) Uani 1 1 d . . .
C20 C 0.2008(6) 1.2013(5) 0.2304(5) 0.0371(13) Uani 1 1 d . . .
H20 H 0.1114 1.1682 0.194 0.044 Uiso 1 1 calc R . .
C21 C 0.2450(7) 1.3156(5) 0.2771(5) 0.0435(14) Uani 1 1 d . . .
H21 H 0.1841 1.3579 0.2754 0.052 Uiso 1 1 calc R . .
C22 C 0.3788(8) 1.3673(6) 0.3262(5) 0.0521(16) Uani 1 1 d . . .
H22 H 0.4083 1.4439 0.3596 0.062 Uiso 1 1 calc R . .
C23 C 0.4684(7) 1.3049(6) 0.3255(5) 0.0514(16) Uani 1 1 d . . .
H23 H 0.5598 1.3402 0.357 0.062 Uiso 1 1 calc R . .
C24 C 0.4254(6) 1.1907(5) 0.2790(5) 0.0448(14) Uani 1 1 d . . .
H24 H 0.4894 1.1512 0.2759 0.054 Uiso 1 1 calc R . .
C25 C 0.3479(9) 1.2527(7) -0.0004(6) 0.062(2) Uani 1 1 d . . .
H25 H 0.2738 1.1937 -0.0408 0.074 Uiso 1 1 calc R . .
C26 C 0.3500(9) 1.3632(7) 0.0348(5) 0.061(2) Uani 1 1 d . . .
H26 H 0.2772 1.3918 0.022 0.073 Uiso 1 1 calc R . .
C27 C 0.4771(10) 1.4241(7) 0.0919(7) 0.069(2) Uani 1 1 d . . .
H27 H 0.5058 1.5009 0.1244 0.082 Uiso 1 1 calc R . .
C28 C 0.5540(9) 1.3512(9) 0.0922(8) 0.078(3) Uani 1 1 d . . .
H28 H 0.6445 1.3699 0.1254 0.094 Uiso 1 1 calc R . .
C29 C 0.4740(10) 1.2449(8) 0.0346(7) 0.075(3) Uani 1 1 d . . .
H29 H 0.5013 1.1798 0.0219 0.09 Uiso 1 1 calc R . .
C33 C 0.1912(7) 0.6130(5) 0.4733(5) 0.0443(14) Uani 1 1 d . . .
H33 H 0.2751 0.5997 0.4679 0.053 Uiso 1 1 calc R . .
C34 C 0.0769(7) 0.5762(5) 0.3964(5) 0.0485(16) Uani 1 1 d . . .
H34 H 0.0713 0.5347 0.3296 0.058 Uiso 1 1 calc R . .
C30 C -0.0263(7) 0.6106(5) 0.4341(6) 0.0508(16) Uani 1 1 d . . .
H30 H -0.1146 0.5957 0.3983 0.061 Uiso 1 1 calc R . .
C31 C 0.0238(8) 0.6719(6) 0.5355(6) 0.0538(18) Uani 1 1 d . . .
H31 H -0.0248 0.7061 0.5795 0.065 Uiso 1 1 calc R . .
C32 C 0.1584(7) 0.6733(6) 0.5595(5) 0.0485(16) Uani 1 1 d . . .
H32 H 0.2166 0.7084 0.6226 0.058 Uiso 1 1 calc R . .
N1 N 0.2429(4) 1.0218(4) 0.1978(4) 0.0332(10) Uani 1 1 d . . .
P1 P 0.37070(19) 0.29594(17) 0.63085(19) 0.0615(5) Uani 1 1 d DU . .
F1 F 0.3798(10) 0.1833(7) 0.6678(8) 0.0663(11) Uani 0.5 1 d PDU A 1
F2 F 0.2330(8) 0.2200(8) 0.5542(8) 0.0701(11) Uani 0.5 1 d PDU A 1
F3 F 0.3678(8) 0.4018(7) 0.5836(8) 0.0669(10) Uani 0.5 1 d PDU A 1
F4 F 0.5171(8) 0.3593(7) 0.6916(8) 0.0679(10) Uani 0.5 1 d PDU A 1
F5 F 0.4488(8) 0.2555(8) 0.5375(7) 0.0690(9) Uani 0.5 1 d PDU A 1
F6 F 0.2863(9) 0.3199(8) 0.7126(7) 0.0689(9) Uani 0.5 1 d PDU A 1
F1' F 0.3880(10) 0.1792(7) 0.6246(8) 0.0681(10) Uani 0.5 1 d PDU A 2
F2' F 0.2563(9) 0.2595(8) 0.5307(7) 0.0706(11) Uani 0.5 1 d PDU A 2
F3' F 0.3508(8) 0.4210(7) 0.6546(8) 0.0673(9) Uani 0.5 1 d PDU A 2
F4' F 0.4758(8) 0.3450(7) 0.7341(7) 0.0671(11) Uani 0.5 1 d PDU A 2
F5' F 0.4866(8) 0.3336(8) 0.5673(8) 0.0696(9) Uani 0.5 1 d PDU A 2
F6' F 0.2442(8) 0.2600(8) 0.6919(8) 0.0685(11) Uani 0.5 1 d PDU A 2
P2 P 0.76881(16) 0.08609(16) 0.18195(12) 0.0453(4) Uani 1 1 d DU . .
F7 F 0.7919(7) -0.0312(6) 0.1772(7) 0.092(2) Uani 0.75 1 d PDU B 1
F8 F 0.6443(6) 0.0349(8) 0.0933(5) 0.083(2) Uani 0.75 1 d PDU B 1
F9 F 0.7486(8) 0.2057(6) 0.1915(6) 0.0875(19) Uani 0.75 1 d PDU B 1
F10 F 0.8945(5) 0.1368(7) 0.2718(4) 0.0652(16) Uani 0.75 1 d PDU B 1
F11 F 0.8703(7) 0.1135(9) 0.1034(5) 0.090(2) Uani 0.75 1 d PDU B 1
F12 F 0.6716(7) 0.0615(7) 0.2634(6) 0.0680(19) Uani 0.75 1 d PDU B 1
F7' F 0.667(2) -0.0412(13) 0.1637(17) 0.093(4) Uani 0.25 1 d PDU B 2
F8' F 0.667(2) 0.109(2) 0.1025(15) 0.084(4) Uani 0.25 1 d PDU B 2
F9' F 0.871(2) 0.2053(14) 0.2106(17) 0.094(4) Uani 0.25 1 d PDU B 2
F10' F 0.863(2) 0.049(2) 0.2597(15) 0.086(4) Uani 0.25 1 d PDU B 2
F11' F 0.838(2) 0.041(2) 0.0939(14) 0.083(5) Uani 0.25 1 d PDU B 2
F12' F 0.688(2) 0.116(2) 0.2696(15) 0.075(5) Uani 0.25 1 d PDU B 2
Ru1 Ru 0.38237(4) 1.28976(4) 0.16761(3) 0.03266(14) Uani 1 1 d . . .
Ru2 Ru 0.14395(4) 0.75845(4) 0.43417(3) 0.03206(14) Uani 1 1 d . . .

loop_
_atom_site_aniso_label
_atom_site_aniso_U_11
_atom_site_aniso_U_22
_atom_site_aniso_U_33
_atom_site_aniso_U_23
_atom_site_aniso_U_13
_atom_site_aniso_U_12
C14 0.035(3) 0.028(3) 0.030(3) 0.002(2) 0.005(2) 0.009(2)
C1 0.041(3) 0.031(3) 0.038(3) -0.005(2) 0.002(2) 0.013(2)
C2 0.055(4) 0.028(3) 0.044(3) -0.004(2) 0.002(3) 0.013(3)
C3 0.045(3) 0.027(3) 0.044(3) 0.000(2) -0.004(3) -0.001(3)
C4 0.031(3) 0.033(3) 0.038(3) 0.005(2) -0.004(2) 0.004(2)
C11 0.035(3) 0.027(3) 0.028(3) 0.004(2) 0.004(2) 0.006(2)
C10 0.025(2) 0.027(3) 0.039(3) 0.008(2) 0.005(2) 0.008(2)
C12 0.034(3) 0.024(2) 0.036(3) 0.009(2) 0.011(2) 0.011(2)
C5 0.045(3) 0.026(3) 0.042(3) 0.008(2) 0.016(3) 0.017(2)
C6 0.064(4) 0.028(3) 0.044(3) 0.001(3) 0.016(3) 0.014(3)
C7 0.058(4) 0.025(3) 0.037(3) -0.001(2) 0.002(3) 0.001(3)
C8 0.034(3) 0.024(3) 0.045(3) 0.003(2) 0.003(2) 0.003(2)
C13 0.030(3) 0.020(2) 0.035(3) 0.003(2) 0.005(2) 0.007(2)
C9 0.024(2) 0.027(3) 0.036(3) 0.003(2) 0.006(2) 0.009(2)
C15 0.033(3) 0.033(3) 0.039(3) 0.010(2) 0.014(2) 0.012(2)
C16 0.032(3) 0.033(3) 0.036(3) 0.010(2) 0.007(2) 0.009(2)
C17 0.026(3) 0.033(3) 0.044(3) 0.016(2) 0.006(2) 0.007(2)
C18 0.031(3) 0.033(3) 0.053(4) 0.015(3) 0.017(2) 0.010(2)
C19 0.035(3) 0.032(3) 0.038(3) 0.017(2) 0.010(2) 0.010(2)
C20 0.036(3) 0.035(3) 0.046(3) 0.015(3) 0.020(3) 0.012(2)
C21 0.056(4) 0.040(3) 0.044(3) 0.014(3) 0.026(3) 0.021(3)
C22 0.074(5) 0.040(3) 0.041(4) 0.006(3) 0.012(3) 0.015(3)
C23 0.052(4) 0.043(4) 0.046(4) 0.009(3) -0.009(3) 0.001(3)
C24 0.042(3) 0.042(3) 0.050(4) 0.016(3) 0.000(3) 0.012(3)
C25 0.087(6) 0.059(5) 0.044(4) 0.012(3) 0.031(4) 0.024(4)
C26 0.097(6) 0.067(5) 0.045(4) 0.030(4) 0.034(4) 0.050(5)
C27 0.094(6) 0.044(4) 0.070(5) 0.026(4) 0.038(5) 0.009(4)
C28 0.056(5) 0.098(7) 0.096(7) 0.050(6) 0.044(5) 0.021(5)
C29 0.101(7) 0.069(5) 0.090(6) 0.040(5) 0.070(6) 0.048(5)
C33 0.053(4) 0.037(3) 0.047(4) 0.013(3) 0.005(3) 0.019(3)
C34 0.073(5) 0.026(3) 0.042(3) 0.009(3) 0.006(3) 0.008(3)
C30 0.048(4) 0.036(3) 0.065(4) 0.023(3) 0.000(3) 0.003(3)
C31 0.070(5) 0.039(4) 0.059(4) 0.019(3) 0.033(4) 0.014(3)
C32 0.065(4) 0.043(4) 0.033(3) 0.010(3) -0.001(3) 0.013(3)
N1 0.025(2) 0.029(2) 0.047(3) 0.012(2) 0.0093(19) 0.0078(18)
P1 0.0425(8) 0.0510(9) 0.0906(13) 0.0172(9) 0.0136(8) 0.0117(7)
F1 0.0533(17) 0.0527(17) 0.091(2) 0.0165(18) 0.0162(18) 0.0119(15)
F2 0.0510(17) 0.0562(19) 0.094(2) 0.0188(18) 0.0095(17) 0.0024(17)
F3 0.0495(17) 0.0539(17) 0.094(2) 0.0182(17) 0.0097(17) 0.0108(16)
F4 0.0472(16) 0.0578(16) 0.0937(19) 0.0168(16) 0.0096(15) 0.0089(15)
F5 0.0513(15) 0.0580(16) 0.0936(18) 0.0145(16) 0.0139(15) 0.0109(14)
F6 0.0490(15) 0.0571(17) 0.0957(18) 0.0119(16) 0.0154(15) 0.0100(14)
F1' 0.0524(15) 0.0547(15) 0.0941(19) 0.0138(16) 0.0148(16) 0.0119(14)
F2' 0.0516(17) 0.0583(19) 0.093(2) 0.0172(18) 0.0098(17) 0.0037(17)
F3' 0.0483(15) 0.0549(16) 0.0959(19) 0.0146(16) 0.0117(15) 0.0120(14)
F4' 0.0458(17) 0.0579(18) 0.093(2) 0.0155(18) 0.0098(17) 0.0097(16)
F5' 0.0498(15) 0.0594(16) 0.0938(18) 0.0159(16) 0.0146(15) 0.0073(14)
F6' 0.0475(17) 0.0565(18) 0.096(2) 0.0136(18) 0.0173(16) 0.0065(16)
P2 0.0350(8) 0.0651(11) 0.0367(8) 0.0017(7) 0.0060(6) 0.0219(8)
F7 0.077(4) 0.069(4) 0.127(6) -0.003(4) 0.004(4) 0.036(3)
F8 0.049(3) 0.121(5) 0.058(3) -0.025(4) -0.011(3) 0.025(4)
F9 0.087(4) 0.062(3) 0.118(5) 0.026(3) 0.010(4) 0.027(3)
F10 0.039(3) 0.099(4) 0.046(3) -0.009(3) -0.001(2) 0.019(3)
F11 0.057(4) 0.160(7) 0.051(3) 0.032(4) 0.019(3) 0.023(4)
F12 0.042(3) 0.101(5) 0.067(4) 0.033(4) 0.018(3) 0.022(4)
F7' 0.086(8) 0.080(6) 0.096(9) 0.002(7) 0.013(7) 0.007(6)
F8' 0.068(8) 0.120(10) 0.077(8) 0.025(8) 0.002(6) 0.049(8)
F9' 0.077(8) 0.090(7) 0.097(9) 0.009(7) 0.022(7) 0.001(7)
F10' 0.067(8) 0.124(9) 0.077(8) 0.025(8) 0.005(7) 0.047(7)
F11' 0.052(8) 0.126(10) 0.070(7) -0.011(8) 0.019(6) 0.040(8)
F12' 0.043(8) 0.110(12) 0.059(7) -0.016(9) 0.016(6) 0.020(8)
Ru1 0.0320(2) 0.0275(2) 0.0404(3) 0.01115(19) 0.01131(19) 0.00821(18)
Ru2 0.0382(3) 0.0253(2) 0.0308(2) 0.00320(17) 0.00488(18) 0.00878(18)

loop_
_atom_type_symbol
_atom_type_description
_atom_type_scat_dispersion_real
_atom_type_scat_dispersion_imag
_atom_type_scat_source
C C 0.0033 0.0016 'International Tables Vol C Tables 4.2.6.8 and 6.1.1.4'
H H 0 0 'International Tables Vol C Tables 4.2.6.8 and 6.1.1.4'
N N 0.0061 0.0033 'International Tables Vol C Tables 4.2.6.8 and 6.1.1.4'
F F 0.0171 0.0103 'International Tables Vol C Tables 4.2.6.8 and 6.1.1.4'
P P 0.1023 0.0942 'International Tables Vol C Tables 4.2.6.8 and 6.1.1.4'
Ru Ru -1.2594 0.8363 'International Tables Vol C Tables 4.2.6.8 and 6.1.1.4'

loop_
_geom_angle_atom_site_label_1
_geom_angle_atom_site_label_2
_geom_angle_atom_site_label_3
_geom_angle
C1 C14 C11 120.8(5)
C1 C14 C9 125.4(5)
C11 C14 C9 113.7(5)
C14 C1 C2 118.9(5)
C14 C1 H1 120.6
C2 C1 H1 120.6
C3 C2 C1 121.0(6)
C3 C2 H2 119.5
C1 C2 H2 119.5
C2 C3 C4 119.6(5)
C2 C3 H3 120.2
C4 C3 H3 120.2
C11 C4 C3 119.8(5)
C11 C4 H4 120.1
C3 C4 H4 120.1
C4 C11 C14 119.9(5)
C4 C11 C10 126.8(5)
C14 C11 C10 113.3(5)
C11 C10 C12 108.4(4)
C11 C10 C16 106.2(4)
C12 C10 C16 106.2(4)
C11 C10 H10 111.9
C12 C10 H10 111.9
C16 C10 H10 111.9
C5 C12 C13 120.7(5)
C5 C12 C10 126.5(5)
C13 C12 C10 112.8(4)
C5 C12 Ru2 71.3(3)
C13 C12 Ru2 71.2(3)
C10 C12 Ru2 130.2(4)
C12 C5 C6 118.5(5)
C12 C5 Ru2 71.7(3)
C6 C5 Ru2 70.6(3)
C12 C5 H5 120.7
C6 C5 H5 120.7
Ru2 C5 H5 129.2
C7 C6 C5 121.2(5)
C7 C6 Ru2 71.6(3)
C5 C6 Ru2 72.0(3)
C7 C6 H6 119.4
C5 C6 H6 119.4
Ru2 C6 H6 129.6
C6 C7 C8 120.2(6)
C6 C7 Ru2 71.3(3)
C8 C7 Ru2 71.8(3)
C6 C7 H7 119.9
C8 C7 H7 119.9
Ru2 C7 H7 129.5
C13 C8 C7 119.1(5)
C13 C8 Ru2 71.5(3)
C7 C8 Ru2 70.8(3)
C13 C8 H8 120.5
C7 C8 H8 120.5
Ru2 C8 H8 129.6
C8 C13 C12 120.3(5)
C8 C13 C9 126.5(5)
C12 C13 C9 113.2(5)
C8 C13 Ru2 71.4(3)
C12 C13 Ru2 71.5(3)
C9 C13 Ru2 131.6(3)
C14 C9 C13 108.0(4)
C14 C9 C15 107.0(4)
C13 C9 C15 105.1(4)
C14 C9 H9 112.1
C13 C9 H9 112.1
C15 C9 H9 112.1
C18 C15 C9 112.8(5)
C18 C15 C16 105.3(4)
C9 C15 C16 109.6(4)
C18 C15 H15 109.7
C9 C15 H15 109.7
C16 C15 H15 109.7
C17 C16 C15 105.8(4)
C17 C16 C10 112.9(4)
C15 C16 C10 109.2(4)
C17 C16 H16 109.6
C15 C16 H16 109.6
C10 C16 H16 109.6
N1 C17 C16 103.8(4)
N1 C17 H17A 111
C16 C17 H17A 111
N1 C17 H17B 111
C16 C17 H17B 111
H17A C17 H17B 109
N1 C18 C15 104.6(4)
N1 C18 H18A 110.8
C15 C18 H18A 110.8
N1 C18 H18B 110.8
C15 C18 H18B 110.8
H18A C18 H18B 108.9
N1 C19 C24 122.1(5)
N1 C19 C20 121.3(5)
C24 C19 C20 116.5(5)
N1 C19 Ru1 133.4(4)
C24 C19 Ru1 67.0(3)
C20 C19 Ru1 67.7(3)
C21 C20 C19 121.3(6)
C21 C20 Ru1 70.7(3)
C19 C20 Ru1 75.6(3)
C21 C20 H20 119.4
C19 C20 H20 119.4
Ru1 C20 H20 126.2
C22 C21 C20 120.1(6)
C22 C21 Ru1 71.3(4)
C20 C21 Ru1 72.3(3)
C22 C21 H21 120
C20 C21 H21 120
Ru1 C21 H21 128.7
C23 C22 C21 119.3(6)
C23 C22 Ru1 70.3(4)
C21 C22 Ru1 71.6(4)
C23 C22 H22 120.3
C21 C22 H22 120.3
Ru1 C22 H22 130.2
C22 C23 C24 121.0(6)
C22 C23 Ru1 72.5(4)
C24 C23 Ru1 72.5(4)
C22 C23 H23 119.5
C24 C23 H23 119.5
Ru1 C23 H23 127.7
C23 C24 C19 121.1(6)
C23 C24 Ru1 70.1(4)
C19 C24 Ru1 76.8(3)
C23 C24 H24 119.4
C19 C24 H24 119.4
Ru1 C24 H24 125.3
C29 C25 C26 107.8(8)
C29 C25 Ru1 70.8(5)
C26 C25 Ru1 71.0(4)
C29 C25 H25 126.1
C26 C25 H25 126.1
Ru1 C25 H25 123.8
C27 C26 C25 108.6(8)
C27 C26 Ru1 70.7(4)
C25 C26 Ru1 71.7(4)
C27 C26 H26 125.7
C25 C26 H26 125.7
Ru1 C26 H26 123.5
C28 C27 C26 107.5(8)
C28 C27 Ru1 70.6(4)
C26 C27 Ru1 71.9(4)
C28 C27 H27 126.2
C26 C27 H27 126.2
Ru1 C27 H27 123
C27 C28 C29 108.2(8)
C27 C28 Ru1 71.7(4)
C29 C28 Ru1 71.9(4)
C27 C28 H28 125.9
C29 C28 H28 125.9
Ru1 C28 H28 122.1
C25 C29 C28 107.8(7)
C25 C29 Ru1 72.0(4)
C28 C29 Ru1 70.1(4)
C25 C29 H29 126.1
C28 C29 H29 126.1
Ru1 C29 H29 123.4
C34 C33 C32 107.5(6)
C34 C33 Ru2 70.8(3)
C32 C33 Ru2 70.3(4)
C34 C33 H33 126.2
C32 C33 H33 126.2
Ru2 C33 H33 124.3
C30 C34 C33 108.9(6)
C30 C34 Ru2 71.6(4)
C33 C34 Ru2 71.5(3)
C30 C34 H34 125.5
C33 C34 H34 125.5
Ru2 C34 H34 123
C34 C30 C31 107.8(6)
C34 C30 Ru2 71.2(4)
C31 C30 Ru2 70.1(4)
C34 C30 H30 126.1
C31 C30 H30 126.1
Ru2 C30 H30 124.1
C32 C31 C30 107.9(6)
C32 C31 Ru2 71.2(4)
C30 C31 Ru2 71.7(4)
C32 C31 H31 126
C30 C31 H31 126
Ru2 C31 H31 122.7
C31 C32 C33 107.8(6)
C31 C32 Ru2 70.8(4)
C33 C32 Ru2 71.9(4)
C31 C32 H32 126.1
C33 C32 H32 126.1
Ru2 C32 H32 123
C19 N1 C17 121.3(5)
C19 N1 C18 121.9(4)
C17 N1 C18 109.1(5)
F6 P1 F1' 111.6(6)
F6 P1 F5' 152.1(5)
F1' P1 F5' 92.2(5)
F6 P1 F4 100.1(5)
F1' P1 F4 93.7(5)
F5' P1 F4 62.6(5)
F6 P1 F3 93.9(5)
F1' P1 F3 152.4(6)
F5' P1 F3 66.5(5)
F4 P1 F3 91.7(5)
F6 P1 F4' 75.1(5)
F1' P1 F4' 91.6(5)
F3 P1 F4' 105.3(5)
F6 P1 F2' 99.5(5)
F1' P1 F2' 95.4(5)
F5' P1 F2' 92.2(5)
F4 P1 F2' 153.5(5)
F3 P1 F2' 69.3(5)
F4' P1 F2' 172.4(5)
F1' P1 F6' 90.3(5)
F5' P1 F6' 176.2(5)
F4 P1 F6' 120.1(6)
F3 P1 F6' 110.1(5)
F4' P1 F6' 92.3(5)
F2' P1 F6' 84.8(5)
F6 P1 F1 92.2(5)
F5' P1 F1 108.2(5)
F4 P1 F1 88.6(5)
F3 P1 F1 173.7(5)
F4' P1 F1 77.7(5)
F2' P1 F1 108.2(5)
F6' P1 F1 75.0(5)
F6 P1 F2 89.6(5)
F1' P1 F2 80.2(5)
F5' P1 F2 109.4(5)
F4 P1 F2 169.9(5)
F3 P1 F2 90.2(5)
F4' P1 F2 158.7(5)
F6' P1 F2 68.2(5)
F1 P1 F2 88.4(5)
F6 P1 F3' 61.5(5)
F1' P1 F3' 172.0(6)
F5' P1 F3' 93.5(5)
F4 P1 F3' 84.0(5)
F4' P1 F3' 82.8(5)
F2' P1 F3' 90.0(5)
F6' P1 F3' 84.3(5)
F1 P1 F3' 150.7(5)
F2 P1 F3' 103.1(5)
F6 P1 F5 173.3(5)
F1' P1 F5 63.9(5)
F4 P1 F5 85.3(5)
F3 P1 F5 89.7(5)
F4' P1 F5 109.3(5)
F2' P1 F5 76.5(5)
F6' P1 F5 145.9(5)
F1 P1 F5 84.1(5)
F2 P1 F5 84.8(5)
F3' P1 F5 123.4(5)
F9' P2 F8' 97.8(13)
F9' P2 F11' 96.5(11)
F8' P2 F11' 90.3(11)
F9' P2 F12 112.3(8)
F8' P2 F12 96.5(9)
F11' P2 F12 149.0(10)
F9' P2 F8 129.5(10)
F11' P2 F8 79.4(8)
F12 P2 F8 90.2(4)
F9' P2 F11 66.0(8)
F8' P2 F11 84.9(9)
F12 P2 F11 178.0(4)
F8 P2 F11 91.8(4)
F9' P2 F7 130.3(10)
F8' P2 F7 123.5(10)
F11' P2 F7 60.6(10)
F12 P2 F7 90.9(4)
F8 P2 F7 91.6(4)
F11 P2 F7 89.5(5)
F9' P2 F12' 90.7(11)
F8' P2 F12' 90.0(11)
F11' P2 F12' 172.6(13)
F8 P2 F12' 97.0(9)
F11 P2 F12' 155.1(10)
F7 P2 F12' 113.3(10)
F9' P2 F10' 88.3(12)
F8' P2 F10' 173.9(14)
F11' P2 F10' 88.6(11)
F12 P2 F10' 81.5(8)
F8 P2 F10' 141.1(10)
F11 P2 F10' 97.3(8)
F7 P2 F10' 51.0(9)
F12' P2 F10' 90.3(11)
F9' P2 F9 48.4(9)
F8' P2 F9 58.8(10)
F11' P2 F9 120.8(11)
F12 P2 F9 88.1(4)
F8 P2 F9 90.6(4)
F11 P2 F9 91.4(5)
F7 P2 F9 177.6(4)
F12' P2 F9 65.4(10)
F10' P2 F9 126.7(10)
F9' P2 F10 51.0(9)
F8' P2 F10 147.7(10)
F11' P2 F10 100.6(8)
F12 P2 F10 89.6(4)
F8 P2 F10 179.5(5)
F11 P2 F10 88.4(3)
F7 P2 F10 87.9(4)
F12' P2 F10 83.0(9)
F9 P2 F10 89.9(4)
F9' P2 F7' 173.9(12)
F8' P2 F7' 87.8(12)
F11' P2 F7' 85.9(11)
F12 P2 F7' 64.3(8)
F8 P2 F7' 56.5(9)
F11 P2 F7' 117.3(8)
F7 P2 F7' 46.5(8)
F12' P2 F7' 86.7(11)
F10' P2 F7' 86.1(12)
F9 P2 F7' 134.5(9)
F10 P2 F7' 123.0(9)
C28 Ru1 C27 37.7(3)
C28 Ru1 C23 104.9(3)
C27 Ru1 C23 116.7(3)
C28 Ru1 C29 38.0(4)
C27 Ru1 C29 63.1(3)
C23 Ru1 C29 124.9(3)
C28 Ru1 C26 62.6(3)
C27 Ru1 C26 37.4(3)
C23 Ru1 C26 151.3(3)
C29 Ru1 C26 62.4(3)
C28 Ru1 C25 62.8(4)
C27 Ru1 C25 62.8(3)
C23 Ru1 C25 161.8(3)
C29 Ru1 C25 37.2(3)
C26 Ru1 C25 37.3(3)
C28 Ru1 C22 121.0(4)
C27 Ru1 C22 107.3(3)
C23 Ru1 C22 37.2(3)
C29 Ru1 C22 156.4(4)
C26 Ru1 C22 124.4(3)
C25 Ru1 C22 160.2(3)
C28 Ru1 C24 111.6(3)
C27 Ru1 C24 143.1(3)
C23 Ru1 C24 37.4(2)
C29 Ru1 C24 106.6(3)
C26 Ru1 C24 168.4(3)
C25 Ru1 C24 131.5(3)
C22 Ru1 C24 67.2(3)
C28 Ru1 C21 151.7(3)
C27 Ru1 C21 119.6(3)
C23 Ru1 C21 66.9(3)
C29 Ru1 C21 166.6(3)
C26 Ru1 C21 110.9(3)
C25 Ru1 C21 130.4(3)
C22 Ru1 C21 37.1(3)
C24 Ru1 C21 79.1(2)
C28 Ru1 C20 171.3(3)
C27 Ru1 C20 147.5(3)
C23 Ru1 C20 78.7(2)
C29 Ru1 C20 133.6(3)
C26 Ru1 C20 117.7(3)
C25 Ru1 C20 111.7(3)
C22 Ru1 C20 66.6(3)
C24 Ru1 C20 66.4(2)
C21 Ru1 C20 37.0(2)
C28 Ru1 C19 137.4(3)
C27 Ru1 C19 174.1(3)
C23 Ru1 C19 66.0(2)
C29 Ru1 C19 111.0(3)
C26 Ru1 C19 141.3(3)
C25 Ru1 C19 112.9(3)
C22 Ru1 C19 78.1(2)
C24 Ru1 C19 36.3(2)
C21 Ru1 C19 66.2(2)
C20 Ru1 C19 36.7(2)
C31 Ru2 C32 38.1(3)
C31 Ru2 C34 63.1(3)
C32 Ru2 C34 63.2(2)
C31 Ru2 C30 38.1(3)
C32 Ru2 C30 63.5(3)
C34 Ru2 C30 37.2(3)
C31 Ru2 C33 63.3(3)
C32 Ru2 C33 37.9(2)
C34 Ru2 C33 37.7(2)
C30 Ru2 C33 62.9(3)
C31 Ru2 C6 106.9(3)
C32 Ru2 C6 116.1(2)
C34 Ru2 C6 165.7(3)
C30 Ru2 C6 128.7(3)
C33 Ru2 C6 149.4(3)
C31 Ru2 C7 123.3(3)
C32 Ru2 C7 106.8(2)
C34 Ru2 C7 156.6(3)
C30 Ru2 C7 159.9(3)
C33 Ru2 C7 121.3(3)
C6 Ru2 C7 37.1(2)
C31 Ru2 C8 153.6(3)
C32 Ru2 C8 119.3(2)
C34 Ru2 C8 126.4(2)
C30 Ru2 C8 162.5(3)
C33 Ru2 C8 107.8(2)
C6 Ru2 C8 67.3(2)
C7 Ru2 C8 37.5(2)
C31 Ru2 C5 111.6(2)
C32 Ru2 C5 142.0(2)
C34 Ru2 C5 133.9(2)
C30 Ru2 C5 108.4(2)
C33 Ru2 C5 171.1(2)
C6 Ru2 C5 37.4(2)
C7 Ru2 C5 67.5(2)
C8 Ru2 C5 80.0(2)
C31 Ru2 C13 169.0(2)
C32 Ru2 C13 147.6(2)
C34 Ru2 C13 109.2(2)
C30 Ru2 C13 131.1(2)
C33 Ru2 C13 116.1(2)
C6 Ru2 C13 79.0(2)
C7 Ru2 C13 66.9(2)
C8 Ru2 C13 37.1(2)
C5 Ru2 C13 67.32(19)
C31 Ru2 C12 136.1(3)
C32 Ru2 C12 173.4(2)
C34 Ru2 C12 112.5(2)
C30 Ru2 C12 110.0(2)
C33 Ru2 C12 141.5(2)
C6 Ru2 C12 66.6(2)
C7 Ru2 C12 79.0(2)
C8 Ru2 C12 67.2(2)
C5 Ru2 C12 36.97(19)
C13 Ru2 C12 37.34(19)

loop_
_geom_bond_atom_site_label_1
_geom_bond_atom_site_label_2
_geom_bond_distance
C14 C1 1.381(8)
C14 C11 1.401(8)
C14 C9 1.508(7)
C1 C2 1.394(8)
C1 H1 0.95
C2 C3 1.386(9)
C2 H2 0.95
C3 C4 1.403(8)
C3 H3 0.95
C4 C11 1.380(7)
C4 H4 0.95
C11 C10 1.509(7)
C10 C12 1.511(8)
C10 C16 1.567(7)
C10 H10 1
C12 C5 1.407(7)
C12 C13 1.422(7)
C12 Ru2 2.222(5)
C5 C6 1.417(9)
C5 Ru2 2.217(5)
C5 H5 0.95
C6 C7 1.403(10)
C6 Ru2 2.200(6)
C6 H6 0.95
C7 C8 1.420(8)
C7 Ru2 2.204(6)
C7 H7 0.95
C8 C13 1.410(8)
C8 Ru2 2.217(6)
C8 H8 0.95
C13 C9 1.518(7)
C13 Ru2 2.218(5)
C9 C15 1.561(8)
C9 H9 1
C15 C18 1.533(8)
C15 C16 1.566(7)
C15 H15 1
C16 C17 1.525(8)
C16 H16 1
C17 N1 1.464(7)
C17 H17A 0.99
C17 H17B 0.99
C18 N1 1.464(7)
C18 H18A 0.99
C18 H18B 0.99
C19 N1 1.355(7)
C19 C24 1.416(8)
C19 C20 1.438(8)
C19 Ru1 2.331(5)
C20 C21 1.407(8)
C20 Ru1 2.228(5)
C20 H20 0.95
C21 C22 1.402(10)
C21 Ru1 2.207(6)
C21 H21 0.95
C22 C23 1.398(10)
C22 Ru1 2.203(7)
C22 H22 0.95
C23 C24 1.404(9)
C23 Ru1 2.175(7)
C23 H23 0.95
C24 Ru1 2.205(6)
C24 H24 0.95
C25 C29 1.395(12)
C25 C26 1.404(10)
C25 Ru1 2.197(7)
C25 H25 0.95
C26 C27 1.399(12)
C26 Ru1 2.188(7)
C26 H26 0.95
C27 C28 1.399(13)
C27 Ru1 2.173(7)
C27 H27 0.95
C28 C29 1.413(13)
C28 Ru1 2.158(7)
C28 H28 0.95
C29 Ru1 2.182(7)
C29 H29 0.95
C33 C34 1.410(9)
C33 C32 1.411(9)
C33 Ru2 2.184(6)
C33 H33 0.95
C34 C30 1.389(10)
C34 Ru2 2.175(6)
C34 H34 0.95
C30 C31 1.417(10)
C30 Ru2 2.180(6)
C30 H30 0.95
C31 C32 1.410(10)
C31 Ru2 2.159(6)
C31 H31 0.95
C32 Ru2 2.164(6)
C32 H32 0.95
P1 F6 1.522(8)
P1 F1' 1.542(9)
P1 F5' 1.557(8)
P1 F4 1.574(8)
P1 F3 1.590(8)
P1 F4' 1.592(9)
P1 F2' 1.615(9)
P1 F6' 1.617(8)
P1 F1 1.620(8)
P1 F2 1.624(8)
P1 F3' 1.653(8)
P1 F5 1.656(9)
P2 F9' 1.540(14)
P2 F8' 1.558(13)
P2 F11' 1.561(13)
P2 F12 1.572(6)
P2 F8 1.575(6)
P2 F11 1.576(6)
P2 F7 1.576(7)
P2 F12' 1.577(13)
P2 F10' 1.585(13)
P2 F9 1.587(7)
P2 F10 1.593(5)
P2 F7' 1.620(14)
